data_2206382
loop_
_publ_author_name
'Wang, Shi-Fan'
'Xue, Jia-Yu'
'Shi, Lei'
'Zhu, Hai-Liang'
'Ng, Seik Weng'

_publ_section_title
;(5,5,7,12,12,14-Hexamethyl-1,4,8,11-tetraazacyclotetradecane-1,8-diacetato)nickel(II)
 tetrahydrate
;
_journal_issue 8
_journal_name_full 'Acta Crystallographica Section E'
_journal_page_first m1481
_journal_page_last m1483
_journal_paper_doi 10.1107/S1600536805021033
_journal_volume 61
_journal_year 2005
_chemical_formula_iupac '[Ni (C20 H38 N4 O4)] , 4H2 O'
_chemical_formula_moiety 'C20 H38 N4 O4 Ni , 4H2 O'
_chemical_formula_sum 'C20 H46 N4 Ni O8'
_chemical_formula_weight 529.32
_chemical_name_systematic
;
(5,5,7,12,12,14-Hexamethyl-1,4,8,11-tetraazacyclotetradecane-1,8-
diacetato)nickel(II) tetrahydrate
;
_space_group_IT_number 14
_symmetry_cell_setting monoclinic
_symmetry_space_group_name_Hall '-P 2yn'
_symmetry_space_group_name_H-M 'P 1 21/n 1'
_atom_sites_solution_hydrogens geom
_atom_sites_solution_primary direct
_atom_sites_solution_secondary difmap
_audit_creation_method SHELXL97
_cell_angle_alpha 90.00
_cell_angle_beta 93.6040(10)
_cell_angle_gamma 90.00
_cell_formula_units_Z 4
_cell_length_a 9.1863(6)
_cell_length_b 13.8653(9)
_cell_length_c 19.9870(10)
_cell_measurement_reflns_used 8736
_cell_measurement_temperature 295(2)
_cell_measurement_theta_max 28.3
_cell_measurement_theta_min 2.4
_cell_volume 2540.7(3)
_computing_cell_refinement 'SAINT (Bruker, 2002)'
_computing_data_collection 'SMART (Bruker, 2002)'
_computing_data_reduction SAINT
_computing_molecular_graphics 'ORTEPII (Johnson, 1976)'
_computing_publication_material SHELXL97
_computing_structure_refinement 'SHELXL97 (Sheldrick, 1997)'
_computing_structure_solution 'SHELXS97 (Sheldrick, 1997)'
_diffrn_ambient_temperature 295(2)
_diffrn_measured_fraction_theta_full 0.99
_diffrn_measured_fraction_theta_max 0.99
_diffrn_measurement_device_type 'Bruker APEX area-detector'
_diffrn_measurement_method '\f and \w'
_diffrn_radiation_monochromator graphite
_diffrn_radiation_source 'fine-focus sealed tube'
_diffrn_radiation_type MoK\a
_diffrn_radiation_wavelength 0.71073
_diffrn_reflns_av_R_equivalents 0.0355
_diffrn_reflns_av_sigmaI/netI 0.0358
_diffrn_reflns_limit_h_max 11
_diffrn_reflns_limit_h_min -11
_diffrn_reflns_limit_k_max 18
_diffrn_reflns_limit_k_min -17
_diffrn_reflns_limit_l_max 25
_diffrn_reflns_limit_l_min -25
_diffrn_reflns_number 21339
_diffrn_reflns_theta_full 27.5
_diffrn_reflns_theta_max 27.5
_diffrn_reflns_theta_min 1.8
_diffrn_standards_decay_% 0
_diffrn_standards_number 0
_exptl_absorpt_coefficient_mu 0.814
_exptl_absorpt_correction_T_max 0.902
_exptl_absorpt_correction_T_min 0.713
_exptl_absorpt_correction_type multi-scan
_exptl_absorpt_process_details '(SADABS; Bruker, 2002)'
_exptl_crystal_colour Blue
_exptl_crystal_density_diffrn 1.384
_exptl_crystal_density_meas 1.380
_exptl_crystal_density_method 'flotation in CH~2~Cl~2~/CHCl~3~'
_exptl_crystal_description Prism
_exptl_crystal_F_000 1144
_exptl_crystal_size_max 0.21
_exptl_crystal_size_mid 0.18
_exptl_crystal_size_min 0.13
_refine_diff_density_max 0.66
_refine_diff_density_min -0.68
_refine_ls_extinction_method none
_refine_ls_goodness_of_fit_ref 1.15
_refine_ls_hydrogen_treatment constr
_refine_ls_matrix_type full
_refine_ls_number_parameters 298
_refine_ls_number_reflns 5770
_refine_ls_number_restraints 24
_refine_ls_restrained_S_all 1.17
_refine_ls_R_factor_all 0.062
_refine_ls_R_factor_gt 0.055
_refine_ls_shift/su_max 0.001
_refine_ls_shift/su_mean 0.000
_refine_ls_structure_factor_coef Fsqd
_refine_ls_weighting_details 'calc w = 1/[\s^2^(Fo^2^)+(0.0534P)^2^+2.6926P] where P = (Fo^2^+2Fc^2^)/3'
_refine_ls_weighting_scheme calc
_refine_ls_wR_factor_gt 0.135
_refine_ls_wR_factor_ref 0.139
_reflns_number_gt 5188
_reflns_number_total 5770
_reflns_threshold_expression I>2\s(I)
_cod_data_source_file ci6607.cif
_cod_data_source_block I
_cod_depositor_comments
;
The following automatic conversions were performed:
'_symmetry_cell_setting' value 'Monoclinic' changed to 'monoclinic'
according to '/home/saulius/struct/CIF-dictionaries/cif_core.dic'
dictionary named 'cif_core.dic' version 2.4.1 from 2010-06-29.

Automatic conversion script
Id: cif_fix_enum 1527 2010-12-29 10:47:43Z saulius 

The following automatic conversions were performed:

'_symmetry_cell_setting' value 'Monoclinic' changed to 'monoclinic'
according to /home/saulius/struct/CIF-dictionaries/cif_core.dic
dictionary named 'cif_core.dic' version 2.4.1 from 2010-06-29.

Automatic conversion script
Id: cif_fix_values 1715 2011-07-08 13:25:40Z adriana 
;
_cod_original_sg_symbol_H-M 'P 21/n'
_cod_database_code 2206382
_cod_database_fobs_code 2206382

loop_
_symmetry_equiv_pos_as_xyz
'x, y, z'
'-x+1/2, y+1/2, -z+1/2'
'-x, -y, -z'
'x-1/2, -y-1/2, z-1/2'

loop_
_atom_site_label
_atom_site_fract_x
_atom_site_fract_y
_atom_site_fract_z
_atom_site_U_iso_or_equiv
_atom_site_adp_type
_atom_site_calc_flag
_atom_site_refinement_flags
_atom_site_occupancy
_atom_site_type_symbol
Ni1 0.62450(4) 0.39195(2) 0.252575(17) 0.02529(12) Uani d . 1 Ni
O1 0.5296(2) 0.49268(15) 0.31572(11) 0.0365(5) Uani d . 1 O
O2 0.3917(3) 0.62511(18) 0.30452(15) 0.0532(7) Uani d . 1 O
O3 0.7595(2) 0.51133(15) 0.23475(10) 0.0338(5) Uani d . 1 O
O4 0.9252(3) 0.59946(16) 0.29356(14) 0.0494(6) Uani d . 1 O
O1W 0.5737(4) 0.5588(3) 0.45332(17) 0.0903(11) Uani d U 1 O
H1W1 0.5665 0.5306 0.4155 0.135 Uiso d . 1 H
H1W2 0.4936 0.5863 0.4607 0.135 Uiso d . 1 H
O2W 0.8572(7) 0.5195(6) 0.5092(3) 0.172(2) Uani d U 1 O
H2W1 0.7699 0.5379 0.4994 0.258 Uiso d . 1 H
H2W2 0.8564 0.4598 0.5204 0.258 Uiso d . 1 H
O3W 0.1271(9) 0.6186(5) 0.4048(4) 0.203(3) Uani d U 1 O
H3W1 0.0372 0.6274 0.3918 0.304 Uiso d . 1 H
H3W2 0.1767 0.6657 0.3878 0.304 Uiso d . 1 H
O4W 0.3473(9) 0.7063(6) 0.4239(4) 0.208(3) Uani d U 1 O
H4W1 0.3245 0.7655 0.4363 0.312 Uiso d . 1 H
H4W2 0.3849 0.7163 0.3853 0.312 Uiso d . 1 H
N1 0.4302(3) 0.42481(19) 0.19563(13) 0.0340(5) Uani d . 1 N
N2 0.6992(3) 0.30603(18) 0.17542(12) 0.0332(5) Uani d . 1 N
H2N 0.6345 0.2614 0.1701 0.040 Uiso calc R 1 H
N3 0.8168(3) 0.35176(16) 0.30689(12) 0.0284(5) Uani d . 1 N
N4 0.5097(3) 0.27361(18) 0.28789(12) 0.0319(5) Uani d . 1 N
H4N 0.5570 0.2243 0.2747 0.038 Uiso calc R 1 H
C1 0.4461(3) 0.5513(2) 0.28269(17) 0.0365(7) Uani d . 1 C
C2 0.4100(4) 0.5285(2) 0.20906(17) 0.0426(8) Uani d . 1 C
H2A 0.3098 0.5465 0.1970 0.051 Uiso calc R 1 H
H2B 0.4727 0.5660 0.1817 0.051 Uiso calc R 1 H
C3 0.4356(4) 0.4015(3) 0.12262(17) 0.0448(8) Uani d . 1 C
H3 0.4234 0.3316 0.1179 0.054 Uiso calc R 1 H
C4 0.3129(5) 0.4493(4) 0.0789(2) 0.0664(12) Uani d . 1 C
H4A 0.2203 0.4314 0.0949 0.100 Uiso calc R 1 H
H4B 0.3178 0.4284 0.0333 0.100 Uiso calc R 1 H
H4C 0.3238 0.5181 0.0811 0.100 Uiso calc R 1 H
C5 0.5847(4) 0.4269(3) 0.09825(17) 0.0475(8) Uani d . 1 C
H5A 0.6192 0.4845 0.1218 0.057 Uiso calc R 1 H
H5B 0.5718 0.4433 0.0511 0.057 Uiso calc R 1 H
C6 0.7056(4) 0.3499(3) 0.10642(16) 0.0422(8) Uani d . 1 C
C7 0.8517(5) 0.3991(3) 0.0974(2) 0.0572(10) Uani d . 1 C
H7A 0.9287 0.3523 0.1023 0.086 Uiso calc R 1 H
H7B 0.8676 0.4484 0.1308 0.086 Uiso calc R 1 H
H7C 0.8508 0.4275 0.0536 0.086 Uiso calc R 1 H
C8 0.6802(5) 0.2698(3) 0.05386(19) 0.0658(12) Uani d . 1 C
H8A 0.7561 0.2224 0.0597 0.099 Uiso calc R 1 H
H8B 0.6813 0.2972 0.0098 0.099 Uiso calc R 1 H
H8C 0.5875 0.2399 0.0592 0.099 Uiso calc R 1 H
C9 0.8319(3) 0.2544(2) 0.20329(17) 0.0386(7) Uani d . 1 C
H9A 0.8944 0.2395 0.1673 0.046 Uiso calc R 1 H
H9B 0.8035 0.1941 0.2233 0.046 Uiso calc R 1 H
C10 0.9159(3) 0.3152(2) 0.25579(16) 0.0355(7) Uani d . 1 C
H10A 0.9930 0.2768 0.2778 0.043 Uiso calc R 1 H
H10B 0.9606 0.3694 0.2342 0.043 Uiso calc R 1 H
C11 0.8761(3) 0.4438(2) 0.33424(16) 0.0344(6) Uani d . 1 C
H11A 0.9796 0.4367 0.3458 0.041 Uiso calc R 1 H
H11B 0.8285 0.4601 0.3747 0.041 Uiso calc R 1 H
C12 0.8517(3) 0.5244(2) 0.28302(16) 0.0336(6) Uani d . 1 C
C13 0.7914(3) 0.2769(2) 0.35950(16) 0.0357(7) Uani d . 1 C
H13 0.7750 0.2153 0.3362 0.043 Uiso calc R 1 H
C14 0.9218(4) 0.2630(3) 0.4099(2) 0.0555(10) Uani d . 1 C
H14A 1.0071 0.2488 0.3863 0.083 Uiso calc R 1 H
H14B 0.9025 0.2106 0.4394 0.083 Uiso calc R 1 H
H14C 0.9376 0.3211 0.4355 0.083 Uiso calc R 1 H
C15 0.6527(4) 0.3001(2) 0.39488(15) 0.0391(7) Uani d . 1 C
H15A 0.6441 0.3697 0.3977 0.047 Uiso calc R 1 H
H15B 0.6648 0.2757 0.4404 0.047 Uiso calc R 1 H
C16 0.5078(4) 0.2603(2) 0.36284(16) 0.0385(7) Uani d . 1 C
C17 0.3832(4) 0.3154(3) 0.3922(2) 0.0545(10) Uani d . 1 C
H17A 0.2918 0.2919 0.3727 0.082 Uiso calc R 1 H
H17B 0.3924 0.3828 0.3824 0.082 Uiso calc R 1 H
H17C 0.3871 0.3061 0.4398 0.082 Uiso calc R 1 H
C18 0.4962(5) 0.1517(3) 0.3774(2) 0.0574(10) Uani d . 1 C
H18A 0.4058 0.1274 0.3574 0.086 Uiso calc R 1 H
H18B 0.4995 0.1416 0.4250 0.086 Uiso calc R 1 H
H18C 0.5761 0.1185 0.3589 0.086 Uiso calc R 1 H
C19 0.3675(3) 0.2691(2) 0.24787(18) 0.0417(7) Uani d . 1 C
H19A 0.2957 0.2380 0.2742 0.050 Uiso calc R 1 H
H19B 0.3784 0.2304 0.2081 0.050 Uiso calc R 1 H
C20 0.3139(3) 0.3692(2) 0.22733(18) 0.0401(7) Uani d . 1 C
H20A 0.2294 0.3636 0.1959 0.048 Uiso calc R 1 H
H20B 0.2845 0.4036 0.2665 0.048 Uiso calc R 1 H

loop_
_atom_site_aniso_label
_atom_site_aniso_U_11
_atom_site_aniso_U_22
_atom_site_aniso_U_33
_atom_site_aniso_U_12
_atom_site_aniso_U_13
_atom_site_aniso_U_23
Ni1 0.02330(19) 0.02274(19) 0.0294(2) 0.00150(13) -0.00140(13) -0.00099(13)
O1 0.0401(12) 0.0320(11) 0.0373(11) 0.0033(9) 0.0020(9) -0.0038(9)
O2 0.0446(14) 0.0378(13) 0.0772(18) 0.0109(11) 0.0032(13) -0.0157(12)
O3 0.0358(11) 0.0272(10) 0.0380(11) -0.0006(8) -0.0016(9) 0.0041(8)
O4 0.0484(14) 0.0280(12) 0.0697(17) -0.0128(10) -0.0120(12) 0.0095(11)
O1W 0.111(3) 0.092(3) 0.066(2) -0.013(2) -0.0014(19) -0.0151(19)
O2W 0.132(4) 0.227(6) 0.157(5) 0.004(4) 0.003(4) 0.004(5)
O3W 0.236(6) 0.152(5) 0.203(6) 0.004(5) -0.122(5) 0.003(4)
O4W 0.222(6) 0.222(7) 0.182(6) 0.035(6) 0.023(5) -0.020(5)
N1 0.0312(13) 0.0329(13) 0.0374(13) 0.0049(10) -0.0040(10) -0.0031(11)
N2 0.0319(13) 0.0320(13) 0.0352(13) 0.0026(10) -0.0022(10) -0.0057(10)
N3 0.0274(12) 0.0222(11) 0.0350(12) -0.0015(9) -0.0031(10) 0.0031(9)
N4 0.0302(13) 0.0268(12) 0.0385(13) -0.0011(10) 0.0008(10) -0.0027(10)
C1 0.0277(15) 0.0303(15) 0.0518(18) 0.0012(12) 0.0038(13) -0.0053(13)
C2 0.0421(18) 0.0343(17) 0.0501(19) 0.0124(14) -0.0062(15) 0.0021(14)
C3 0.0460(19) 0.049(2) 0.0372(17) 0.0088(15) -0.0120(14) -0.0052(14)
C4 0.059(3) 0.088(3) 0.049(2) 0.018(2) -0.0245(19) -0.001(2)
C5 0.054(2) 0.054(2) 0.0345(17) 0.0109(17) -0.0008(15) 0.0039(15)
C6 0.0459(19) 0.050(2) 0.0309(15) 0.0072(15) 0.0017(13) -0.0061(14)
C7 0.057(2) 0.067(3) 0.049(2) 0.006(2) 0.0142(18) 0.0071(19)
C8 0.077(3) 0.078(3) 0.041(2) 0.013(2) -0.0058(19) -0.024(2)
C9 0.0360(17) 0.0322(16) 0.0476(18) 0.0086(13) 0.0032(13) -0.0037(13)
C10 0.0222(14) 0.0345(16) 0.0492(18) 0.0062(11) -0.0027(12) 0.0042(13)
C11 0.0357(16) 0.0257(14) 0.0400(16) -0.0062(12) -0.0116(13) 0.0006(12)
C12 0.0323(15) 0.0262(14) 0.0422(16) -0.0015(11) 0.0013(12) 0.0019(12)
C13 0.0385(17) 0.0272(15) 0.0402(16) -0.0022(12) -0.0073(13) 0.0083(12)
C14 0.055(2) 0.053(2) 0.056(2) -0.0039(18) -0.0208(18) 0.0217(18)
C15 0.0488(19) 0.0356(16) 0.0330(15) -0.0061(14) 0.0024(13) 0.0045(13)
C16 0.0393(17) 0.0355(16) 0.0415(17) -0.0095(13) 0.0087(13) 0.0035(13)
C17 0.051(2) 0.061(2) 0.054(2) -0.0097(18) 0.0183(17) -0.0032(18)
C18 0.068(3) 0.041(2) 0.064(2) -0.0178(18) 0.008(2) 0.0137(18)
C19 0.0309(16) 0.0359(17) 0.057(2) -0.0066(13) -0.0034(14) -0.0073(15)
C20 0.0270(15) 0.0405(17) 0.0520(19) 0.0014(13) -0.0053(14) -0.0054(15)

loop_
_atom_type_symbol
_atom_type_description
_atom_type_scat_dispersion_real
_atom_type_scat_dispersion_imag
_atom_type_scat_source
C C 0.0033 0.0016 'International Tables Vol C Tables 4.2.6.8 and 6.1.1.4'
H H 0.0000 0.0000 'International Tables Vol C Tables 4.2.6.8 and 6.1.1.4'
N N 0.0061 0.0033 'International Tables Vol C Tables 4.2.6.8 and 6.1.1.4'
O O 0.0106 0.0060 'International Tables Vol C Tables 4.2.6.8 and 6.1.1.4'
Ni Ni 0.3393 1.1124 'International Tables Vol C Tables 4.2.6.8 and 6.1.1.4'

loop_
_geom_angle_atom_site_label_1
_geom_angle_atom_site_label_2
_geom_angle_atom_site_label_3
_geom_angle
_geom_angle_publ_flag
N1 Ni1 N2 91.80(10) yes
N1 Ni1 N3 176.90(10) yes
N1 Ni1 N4 85.60(10) yes
N1 Ni1 O1 79.10(10) yes
N1 Ni1 O3 103.10(10) yes
N2 Ni1 N3 85.70(10) yes
N2 Ni1 N4 89.90(10) yes
N2 Ni1 O1 169.50(10) yes
N2 Ni1 O3 95.70(10) yes
N3 Ni1 N4 92.50(10) yes
N3 Ni1 O1 103.50(10) yes
N3 Ni1 O3 79.10(10) yes
N4 Ni1 O1 94.70(10) yes
N4 Ni1 O3 169.50(10) yes
O1 Ni1 O3 81.40(10) yes
C1 O1 Ni1 111.77(19) no
C12 O3 Ni1 111.00(18) no
H1W1 O1W H1W2 110.0 no
H2W1 O2W H2W2 109.0 no
H3W1 O3W H3W2 106.9 no
H4W1 O4W H4W2 102.3 no
C2 N1 C20 109.0(3) no
C2 N1 C3 113.5(3) no
C20 N1 C3 111.8(3) no
C2 N1 Ni1 102.96(19) no
C20 N1 Ni1 105.32(19) no
C3 N1 Ni1 113.62(19) no
C9 N2 C6 117.1(2) no
C9 N2 Ni1 107.18(18) no
C6 N2 Ni1 118.40(19) no
C9 N2 H2N 104.1 no
C6 N2 H2N 104.1 no
Ni1 N2 H2N 104.1 no
C11 N3 C10 108.6(2) no
C11 N3 C13 114.0(2) no
C10 N3 C13 111.7(2) no
C11 N3 Ni1 103.98(17) no
C10 N3 Ni1 105.42(17) no
C13 N3 Ni1 112.57(18) no
C19 N4 C16 117.6(2) no
C19 N4 Ni1 107.16(19) no
C16 N4 Ni1 117.86(18) no
C19 N4 H4N 104.1 no
C16 N4 H4N 104.1 no
Ni1 N4 H4N 104.1 no
O2 C1 O1 126.3(3) no
O2 C1 C2 116.5(3) no
O1 C1 C2 117.2(3) no
N1 C2 C1 110.8(3) no
N1 C2 H2A 109.5 no
C1 C2 H2A 109.5 no
N1 C2 H2B 109.5 no
C1 C2 H2B 109.5 no
H2A C2 H2B 108.1 no
N1 C3 C5 110.3(3) no
N1 C3 C4 113.2(3) no
C5 C3 C4 111.2(3) no
N1 C3 H3 107.3 no
C5 C3 H3 107.3 no
C4 C3 H3 107.3 no
C3 C4 H4A 109.5 no
C3 C4 H4B 109.5 no
H4A C4 H4B 109.5 no
C3 C4 H4C 109.5 no
H4A C4 H4C 109.5 no
H4B C4 H4C 109.5 no
C3 C5 C6 117.5(3) no
C3 C5 H5A 107.9 no
C6 C5 H5A 107.9 no
C3 C5 H5B 107.9 no
C6 C5 H5B 107.9 no
H5A C5 H5B 107.2 no
N2 C6 C7 111.8(3) no
N2 C6 C8 108.7(3) no
C7 C6 C8 109.8(3) no
N2 C6 C5 107.8(2) no
C7 C6 C5 108.1(3) no
C8 C6 C5 110.5(3) no
C6 C7 H7A 109.5 no
C6 C7 H7B 109.5 no
H7A C7 H7B 109.5 no
C6 C7 H7C 109.5 no
H7A C7 H7C 109.5 no
H7B C7 H7C 109.5 no
C6 C8 H8A 109.5 no
C6 C8 H8B 109.5 no
H8A C8 H8B 109.5 no
C6 C8 H8C 109.5 no
H8A C8 H8C 109.5 no
H8B C8 H8C 109.5 no
N2 C9 C10 111.1(2) no
N2 C9 H9A 109.4 no
C10 C9 H9A 109.4 no
N2 C9 H9B 109.4 no
C10 C9 H9B 109.4 no
H9A C9 H9B 108.0 no
N3 C10 C9 110.8(2) no
N3 C10 H10A 109.5 no
C9 C10 H10A 109.5 no
N3 C10 H10B 109.5 no
C9 C10 H10B 109.5 no
H10A C10 H10B 108.1 no
N3 C11 C12 110.5(2) no
N3 C11 H11A 109.6 no
C12 C11 H11A 109.6 no
N3 C11 H11B 109.6 no
C12 C11 H11B 109.6 no
H11A C11 H11B 108.1 no
O4 C12 O3 125.5(3) no
O4 C12 C11 116.3(3) no
O3 C12 C11 118.3(3) no
N3 C13 C14 113.4(3) no
N3 C13 C15 110.3(2) no
C14 C13 C15 111.3(3) no
N3 C13 H13 107.2 no
C14 C13 H13 107.2 no
C15 C13 H13 107.2 no
C13 C14 H14A 109.5 no
C13 C14 H14B 109.5 no
H14A C14 H14B 109.5 no
C13 C14 H14C 109.5 no
H14A C14 H14C 109.5 no
H14B C14 H14C 109.5 no
C13 C15 C16 117.0(3) no
C13 C15 H15A 108.0 no
C16 C15 H15A 108.0 no
C13 C15 H15B 108.0 no
C16 C15 H15B 108.0 no
H15A C15 H15B 107.3 no
N4 C16 C17 112.1(3) no
N4 C16 C18 108.2(3) no
C17 C16 C18 110.8(3) no
N4 C16 C15 107.7(2) no
C17 C16 C15 108.1(3) no
C18 C16 C15 109.9(3) no
C16 C17 H17A 109.5 no
C16 C17 H17B 109.5 no
H17A C17 H17B 109.5 no
C16 C17 H17C 109.5 no
H17A C17 H17C 109.5 no
H17B C17 H17C 109.5 no
C16 C18 H18A 109.5 no
C16 C18 H18B 109.5 no
H18A C18 H18B 109.5 no
C16 C18 H18C 109.5 no
H18A C18 H18C 109.5 no
H18B C18 H18C 109.5 no
N4 C19 C20 111.4(3) no
N4 C19 H19A 109.4 no
C20 C19 H19A 109.4 no
N4 C19 H19B 109.4 no
C20 C19 H19B 109.4 no
H19A C19 H19B 108.0 no
N1 C20 C19 111.0(3) no
N1 C20 H20A 109.4 no
C19 C20 H20A 109.4 no
N1 C20 H20B 109.4 no
C19 C20 H20B 109.4 no
H20A C20 H20B 108.0 no

loop_
_geom_bond_atom_site_label_1
_geom_bond_atom_site_label_2
_geom_bond_distance
_geom_bond_publ_flag
Ni1 N1 2.106(2) yes
Ni1 N2 2.098(2) yes
Ni1 N3 2.090(2) yes
Ni1 N4 2.097(2) yes
Ni1 O1 2.108(2) yes
Ni1 O3 2.112(2) yes
O1 C1 1.273(4) no
O2 C1 1.231(4) no
O3 C12 1.257(4) no
O4 C12 1.251(4) no
O1W H1W1 0.85 no
O1W H1W2 0.85 no
O2W H2W1 0.85 no
O2W H2W2 0.86 no
O3W H3W1 0.86 no
O3W H3W2 0.88 no
O4W H4W1 0.89 no
O4W H4W2 0.88 no
N1 C2 1.477(4) no
N1 C20 1.490(4) no
N1 C3 1.498(4) no
N2 C9 1.492(4) no
N2 C6 1.512(4) no
N2 H2N 0.86 no
N3 C11 1.478(4) no
N3 C10 1.499(4) no
N3 C13 1.506(4) no
N4 C19 1.490(4) no
N4 C16 1.511(4) no
N4 H4N 0.86 no
C1 C2 1.521(5) no
C2 H2A 0.97 no
C2 H2B 0.97 no
C3 C5 1.524(5) no
C3 C4 1.533(5) no
C3 H3 0.98 no
C4 H4A 0.96 no
C4 H4B 0.96 no
C4 H4C 0.96 no
C5 C6 1.542(5) no
C5 H5A 0.97 no
C5 H5B 0.97 no
C6 C7 1.526(5) no
C6 C8 1.536(5) no
C7 H7A 0.96 no
C7 H7B 0.96 no
C7 H7C 0.96 no
C8 H8A 0.96 no
C8 H8B 0.96 no
C8 H8C 0.96 no
C9 C10 1.518(4) no
C9 H9A 0.97 no
C9 H9B 0.97 no
C10 H10A 0.97 no
C10 H10B 0.97 no
C11 C12 1.523(4) no
C11 H11A 0.97 no
C11 H11B 0.97 no
C13 C14 1.527(4) no
C13 C15 1.530(5) no
C13 H13 0.98 no
C14 H14A 0.96 no
C14 H14B 0.96 no
C14 H14C 0.96 no
C15 C16 1.543(5) no
C15 H15A 0.97 no
C15 H15B 0.97 no
C16 C17 1.523(5) no
C16 C18 1.538(5) no
C17 H17A 0.96 no
C17 H17B 0.96 no
C17 H17C 0.96 no
C18 H18A 0.96 no
C18 H18B 0.96 no
C18 H18C 0.96 no
C19 C20 1.521(5) no
C19 H19A 0.97 no
C19 H19B 0.97 no
C20 H20A 0.97 no
C20 H20B 0.97 no

loop_
_geom_hbond_atom_site_label_D
_geom_hbond_atom_site_label_H
_geom_hbond_atom_site_label_A
_geom_hbond_site_symmetry_A
_geom_hbond_distance_DH
_geom_hbond_distance_HA
_geom_hbond_distance_DA
_geom_hbond_angle_DHA
_geom_hbond_publ_flag
N2 H2N O4 2_645 0.86 2.43 3.160(4) 143 yes
N4 H4N O4 2_645 0.86 2.22 2.993(3) 150 yes
O1W H1W1 O1 . 0.85 2.07 2.903(4) 167 yes
O1W H1W2 O4W . 0.85 2.24 2.949(9) 142 yes
O2W H2W1 O1W . 0.85 1.99 2.822(7) 164 yes
O2W H2W2 O3W 3_666 0.86 1.85 2.570(10) 141 yes
O3W H3W1 O4 1_455 0.86 2.19 2.817(6) 129 yes
O3W H3W2 O4W . 0.88 1.78 2.370(10) 123 yes
O4W H4W2 O2 . 0.88 2.05 2.693(8) 129 yes

loop_
_geom_torsion_atom_site_label_1
_geom_torsion_atom_site_label_2
_geom_torsion_atom_site_label_3
_geom_torsion_atom_site_label_4
_geom_torsion
_geom_torsion_publ_flag
N3 Ni1 O1 C1 154.5(2) no
N4 Ni1 O1 C1 -111.8(2) no
N2 Ni1 O1 C1 3.4(6) no
N1 Ni1 O1 C1 -27.2(2) no
O3 Ni1 O1 C1 78.0(2) no
N3 Ni1 O3 C12 -29.3(2) no
N4 Ni1 O3 C12 7.6(6) no
N2 Ni1 O3 C12 -113.8(2) no
N1 Ni1 O3 C12 153.1(2) no
O1 Ni1 O3 C12 76.4(2) no
N4 Ni1 N1 C2 131.7(2) no
N2 Ni1 N1 C2 -138.6(2) no
O1 Ni1 N1 C2 36.1(2) no
O3 Ni1 N1 C2 -42.3(2) no
N4 Ni1 N1 C20 17.58(19) no
N2 Ni1 N1 C20 107.3(2) no
O1 Ni1 N1 C20 -78.02(19) no
O3 Ni1 N1 C20 -156.47(18) no
N4 Ni1 N1 C3 -105.1(2) no
N2 Ni1 N1 C3 -15.3(2) no
O1 Ni1 N1 C3 159.3(2) no
O3 Ni1 N1 C3 80.9(2) no
N3 Ni1 N2 C9 7.5(2) no
N4 Ni1 N2 C9 -85.0(2) no
N1 Ni1 N2 C9 -170.6(2) no
O1 Ni1 N2 C9 159.4(5) no
O3 Ni1 N2 C9 86.1(2) no
N3 Ni1 N2 C6 -127.7(2) no
N4 Ni1 N2 C6 139.8(2) no
N1 Ni1 N2 C6 54.2(2) no
O1 Ni1 N2 C6 24.2(6) no
O3 Ni1 N2 C6 -49.1(2) no
N4 Ni1 N3 C11 -138.13(18) no
N2 Ni1 N3 C11 132.19(19) no
O1 Ni1 N3 C11 -42.73(19) no
O3 Ni1 N3 C11 35.59(18) no
N4 Ni1 N3 C10 107.73(18) no
N2 Ni1 N3 C10 18.05(18) no
O1 Ni1 N3 C10 -156.88(17) no
O3 Ni1 N3 C10 -78.56(18) no
N4 Ni1 N3 C13 -14.3(2) no
N2 Ni1 N3 C13 -104.0(2) no
O1 Ni1 N3 C13 81.1(2) no
O3 Ni1 N3 C13 159.4(2) no
N3 Ni1 N4 C19 -169.62(19) no
N2 Ni1 N4 C19 -83.9(2) no
N1 Ni1 N4 C19 7.90(19) no
O1 Ni1 N4 C19 86.61(19) no
O3 Ni1 N4 C19 154.2(4) no
N3 Ni1 N4 C16 55.1(2) no
N2 Ni1 N4 C16 140.8(2) no
N1 Ni1 N4 C16 -127.4(2) no
O1 Ni1 N4 C16 -48.7(2) no
O3 Ni1 N4 C16 18.9(6) no
Ni1 O1 C1 O2 -169.6(3) no
Ni1 O1 C1 C2 10.2(3) no
C20 N1 C2 C1 70.1(3) no
C3 N1 C2 C1 -164.7(3) no
Ni1 N1 C2 C1 -41.4(3) no
O2 C1 C2 N1 -157.7(3) no
O1 C1 C2 N1 22.5(4) no
C2 N1 C3 C5 77.9(3) no
C20 N1 C3 C5 -158.3(3) no
Ni1 N1 C3 C5 -39.3(3) no
C2 N1 C3 C4 -47.3(4) no
C20 N1 C3 C4 76.4(4) no
Ni1 N1 C3 C4 -164.6(3) no
N1 C3 C5 C6 86.8(4) no
C4 C3 C5 C6 -146.8(3) no
C9 N2 C6 C7 -41.8(4) no
Ni1 N2 C6 C7 89.0(3) no
C9 N2 C6 C8 79.6(4) no
Ni1 N2 C6 C8 -149.5(3) no
C9 N2 C6 C5 -160.5(3) no
Ni1 N2 C6 C5 -29.7(3) no
C3 C5 C6 N2 -43.4(4) no
C3 C5 C6 C7 -164.5(3) no
C3 C5 C6 C8 75.3(4) no
C6 N2 C9 C10 103.7(3) no
Ni1 N2 C9 C10 -32.2(3) no
C11 N3 C10 C9 -151.8(2) no
C13 N3 C10 C9 81.7(3) no
Ni1 N3 C10 C9 -40.9(3) no
N2 C9 C10 N3 50.7(3) no
C10 N3 C11 C12 73.5(3) no
C13 N3 C11 C12 -161.3(2) no
Ni1 N3 C11 C12 -38.3(3) no
Ni1 O3 C12 O4 -164.3(3) no
Ni1 O3 C12 C11 14.6(3) no
N3 C11 C12 O4 -164.0(3) no
N3 C11 C12 O3 17.0(4) no
C11 N3 C13 C14 -48.8(4) no
C10 N3 C13 C14 74.7(3) no
Ni1 N3 C13 C14 -166.9(2) no
C11 N3 C13 C15 76.8(3) no
C10 N3 C13 C15 -159.7(2) no
Ni1 N3 C13 C15 -41.3(3) no
N3 C13 C15 C16 87.7(3) no
C14 C13 C15 C16 -145.5(3) no
C19 N4 C16 C17 -43.0(4) no
Ni1 N4 C16 C17 87.7(3) no
C19 N4 C16 C18 79.5(4) no
Ni1 N4 C16 C18 -149.8(2) no
C19 N4 C16 C15 -161.7(3) no
Ni1 N4 C16 C15 -31.0(3) no
C13 C15 C16 N4 -41.8(4) no
C13 C15 C16 C17 -163.0(3) no
C13 C15 C16 C18 75.9(4) no
C16 N4 C19 C20 103.1(3) no
Ni1 N4 C19 C20 -32.4(3) no
C2 N1 C20 C19 -150.1(3) no
C3 N1 C20 C19 83.6(3) no
Ni1 N1 C20 C19 -40.3(3) no
N4 C19 C20 N1 50.6(4) no
